data_2221682
loop_
_publ_author_name
'Camacho, Jos\'e R.'
'Gonz\'alez, Teresa'

_publ_section_title
;
 1<i>H</i>-Pyrazolo[4,3-<i>g</i>]benzothiazol-7-amine
;
_journal_coeditor_code HB2931
_journal_issue 5
_journal_name_full 'Acta Crystallographica Section E'
_journal_page_first o1049
_journal_paper_doi 10.1107/S1600536809012550
_journal_volume 65
_journal_year 2009
_chemical_formula_moiety 'C8 H6 N4 S'
_chemical_formula_sum 'C8 H6 N4 S'
_chemical_formula_weight 190.23
_chemical_name_systematic ?
_space_group_IT_number 14
_symmetry_cell_setting monoclinic
_symmetry_space_group_name_Hall '-P 2ybc'
_symmetry_space_group_name_H-M 'P 1 21/c 1'
_atom_sites_solution_hydrogens geom
_atom_sites_solution_primary direct
_atom_sites_solution_secondary difmap
_audit_creation_method SHELXL-97
_cell_angle_alpha 90.00
_cell_angle_beta 92.442(19)
_cell_angle_gamma 90.00
_cell_formula_units_Z 4
_cell_length_a 4.499(2)
_cell_length_b 14.979(8)
_cell_length_c 12.112(7)
_cell_measurement_reflns_used 5546
_cell_measurement_temperature 293(2)
_cell_measurement_theta_max 27.80
_cell_measurement_theta_min 1.36
_cell_volume 815.5(7)
_computing_cell_refinement 'CrystalClear (Rigaku, 2002)'
_computing_data_collection 'CrystalClear (Rigaku, 2002)'
_computing_data_reduction 'CrystalStructure (Rigaku/MSC, 2004)'
_computing_molecular_graphics 'SHELXTL-NT (Sheldrick, 2008) and DIAMOND (Brandenburg, 1999)'
_computing_publication_material 'SHELXTL-NT (Sheldrick, 2008) and PLATON (Spek, 2009)'
_computing_structure_refinement 'SHELXTL-NT (Sheldrick, 2008)'
_computing_structure_solution 'SHELXTL-NT (Sheldrick, 2008)'
_diffrn_ambient_temperature 293(2)
_diffrn_measured_fraction_theta_full 0.962
_diffrn_measured_fraction_theta_max 0.813
_diffrn_measurement_device 'Mercury (2x2 bin mode)'
_diffrn_measurement_device_type 'Rigaku AFC7S Mercury'
_diffrn_measurement_method '\w '
_diffrn_radiation_monochromator graphite
_diffrn_radiation_source 'Normal-focus sealed tube'
_diffrn_radiation_type MoK\a
_diffrn_radiation_wavelength 0.71070
_diffrn_reflns_av_R_equivalents 0.0266
_diffrn_reflns_av_sigmaI/netI 0.0243
_diffrn_reflns_limit_h_max 5
_diffrn_reflns_limit_h_min -5
_diffrn_reflns_limit_k_max 17
_diffrn_reflns_limit_k_min -17
_diffrn_reflns_limit_l_max 13
_diffrn_reflns_limit_l_min -10
_diffrn_reflns_number 8415
_diffrn_reflns_theta_full 25.00
_diffrn_reflns_theta_max 27.80
_diffrn_reflns_theta_min 2.16
_diffrn_standards_decay_% 0
_diffrn_standards_interval_count 0
_diffrn_standards_interval_time 0
_diffrn_standards_number 0
_exptl_absorpt_coefficient_mu 0.346
_exptl_absorpt_correction_T_max 0.904
_exptl_absorpt_correction_T_min 0.837
_exptl_absorpt_correction_type multi-scan
_exptl_absorpt_process_details '(Jacobson, 1998)'
_exptl_crystal_colour 'light brown'
_exptl_crystal_density_diffrn 1.549
_exptl_crystal_density_method 'not measured'
_exptl_crystal_description Block
_exptl_crystal_F_000 392
_exptl_crystal_size_max 0.50
_exptl_crystal_size_mid 0.48
_exptl_crystal_size_min 0.28
_refine_diff_density_max 0.208
_refine_diff_density_min -0.385
_refine_ls_extinction_method none
_refine_ls_goodness_of_fit_ref 1.119
_refine_ls_hydrogen_treatment constr
_refine_ls_matrix_type full
_refine_ls_number_parameters 118
_refine_ls_number_reflns 1564
_refine_ls_number_restraints 0
_refine_ls_restrained_S_all 1.119
_refine_ls_R_factor_all 0.0505
_refine_ls_R_factor_gt 0.0433
_refine_ls_shift/su_max 0.001
_refine_ls_shift/su_mean 0.000
_refine_ls_structure_factor_coef Fsqd
_refine_ls_weighting_details 'calc w=1/[\s^2^(Fo^2^)+(0.0537P)^2^+0.4259P] where P=(Fo^2^+2Fc^2^)/3'
_refine_ls_weighting_scheme calc
_refine_ls_wR_factor_gt 0.1080
_refine_ls_wR_factor_ref 0.1168
_reflns_number_gt 1356
_reflns_number_total 1564
_reflns_threshold_expression I>2\s(I)
_cod_data_source_file hb2931.cif
_cod_data_source_block I
_cod_depositor_comments
;
The following automatic conversions were performed:
'_symmetry_cell_setting' value 'Monoclinic' changed to 'monoclinic'
according to '/home/saulius/struct/CIF-dictionaries/cif_core.dic'
dictionary named 'cif_core.dic' version 2.4.1 from
2010-06-29.

'_exptl_absorpt_correction_type' value 'Multi-scan' changed
to 'multi-scan' according to
'/home/saulius/struct/CIF-dictionaries/cif_core.dic' dictionary named
'cif_core.dic' version 2.4.1 from 2010-06-29.

Automatic conversion script
Id: cif_fix_enum 1527 2010-12-29 10:47:43Z saulius 

The following automatic conversions were performed:

'_symmetry_cell_setting' value 'Monoclinic' changed to 'monoclinic'
according to /home/saulius/struct/CIF-dictionaries/cif_core.dic
dictionary named 'cif_core.dic' version 2.4.1 from
2010-06-29.

'_exptl_absorpt_correction_type' value 'Multi-scan'
changed to 'multi-scan' according to
/home/saulius/struct/CIF-dictionaries/cif_core.dic dictionary named
'cif_core.dic' version 2.4.1 from 2010-06-29.

Automatic conversion script
Id: cif_fix_values 1715 2011-07-08 13:25:40Z adriana 
;
_cod_original_cell_volume 815.6(7)
_cod_original_sg_symbol_Hall '-P 2ybc '
_cod_original_sg_symbol_H-M 'P 21/c'
_cod_database_code 2221682
_cod_database_fobs_code 2221682

loop_
_symmetry_equiv_pos_as_xyz
'x, y, z'
'-x, y+1/2, -z+1/2'
'-x, -y, -z'
'x, -y-1/2, z-1/2'

loop_
_atom_site_type_symbol
_atom_site_label
_atom_site_fract_x
_atom_site_fract_y
_atom_site_fract_z
_atom_site_U_iso_or_equiv
_atom_site_adp_type
_atom_site_calc_flag
_atom_site_refinement_flags
_atom_site_occupancy
_atom_site_disorder_assembly
_atom_site_disorder_group
S S1 1.01959(12) 0.29819(4) 0.80928(4) 0.0375(2) Uani d . 1 . .
N N1 0.4558(5) 0.03847(13) 0.69844(15) 0.0469(5) Uani d . 1 . .
N N2 0.6362(4) 0.11194(12) 0.70868(14) 0.0399(5) Uani d . 1 . .
H H2 0.7275 0.1305 0.6432 0.048 Uiso d R 1 . .
N N3 0.8801(4) 0.31237(12) 1.01512(15) 0.0374(4) Uani d . 1 . .
N N4 1.2153(5) 0.42105(13) 0.95801(16) 0.0467(5) Uani d . 1 . .
H H6 1.3202 0.4479 0.8999 0.056 Uiso d R 1 . .
H H5 1.2408 0.4424 1.0345 0.056 Uiso d R 1 . .
C C1 0.3414(6) 0.02732(16) 0.79596(19) 0.0447(6) Uani d . 1 . .
H H1 0.2103 -0.0183 0.8125 0.054 Uiso calc R 1 . .
C C2 0.4424(5) 0.09335(14) 0.87253(17) 0.0364(5) Uani d . 1 . .
C C3 0.3893(5) 0.11384(15) 0.98363(18) 0.0425(5) Uani d . 1 . .
H H3 0.2600 0.0790 1.0233 0.051 Uiso calc R 1 . .
C C4 0.5305(5) 0.18567(15) 1.03243(18) 0.0408(5) Uani d . 1 . .
H H4 0.4976 0.1996 1.1057 0.049 Uiso calc R 1 . .
C C5 0.7267(5) 0.23892(14) 0.97160(16) 0.0352(5) Uani d . 1 . .
C C6 1.0420(5) 0.34903(14) 0.94037(17) 0.0354(5) Uani d . 1 . .
C C7 0.7767(5) 0.22046(13) 0.86132(16) 0.0319(5) Uani d . 1 . .
C C8 0.6336(5) 0.14676(14) 0.81177(16) 0.0333(5) Uani d . 1 . .

loop_
_atom_site_aniso_label
_atom_site_aniso_U_11
_atom_site_aniso_U_22
_atom_site_aniso_U_33
_atom_site_aniso_U_12
_atom_site_aniso_U_13
_atom_site_aniso_U_23
S1 0.0429(4) 0.0374(4) 0.0325(4) -0.0007(2) 0.0051(2) 0.00195(19)
N1 0.0621(14) 0.0372(11) 0.0414(11) -0.0055(9) 0.0022(9) -0.0022(8)
N2 0.0526(12) 0.0365(10) 0.0308(10) -0.0003(9) 0.0058(8) -0.0021(7)
N3 0.0424(11) 0.0372(10) 0.0326(10) 0.0027(8) 0.0028(8) -0.0032(7)
N4 0.0574(13) 0.0421(11) 0.0405(11) -0.0088(9) 0.0014(9) 0.0000(8)
C1 0.0550(15) 0.0365(12) 0.0426(13) -0.0047(10) 0.0028(10) 0.0023(9)
C2 0.0414(13) 0.0312(11) 0.0367(11) 0.0028(9) 0.0031(9) 0.0043(8)
C3 0.0489(14) 0.0417(13) 0.0375(12) -0.0020(10) 0.0084(10) 0.0051(9)
C4 0.0503(14) 0.0439(13) 0.0290(11) 0.0011(10) 0.0091(10) 0.0018(8)
C5 0.0385(12) 0.0340(11) 0.0331(11) 0.0060(9) 0.0029(8) 0.0005(8)
C6 0.0363(12) 0.0334(11) 0.0364(11) 0.0055(9) -0.0002(8) 0.0019(8)
C7 0.0346(12) 0.0323(11) 0.0289(10) 0.0054(9) 0.0038(8) 0.0016(8)
C8 0.0384(12) 0.0312(11) 0.0303(10) 0.0083(9) 0.0011(8) 0.0007(8)

loop_
_atom_type_symbol
_atom_type_description
_atom_type_scat_dispersion_real
_atom_type_scat_dispersion_imag
_atom_type_scat_source
C C 0.0033 0.0016 'International Tables Vol C Tables 4.2.6.8 and 6.1.1.4'
H H 0.0000 0.0000 'International Tables Vol C Tables 4.2.6.8 and 6.1.1.4'
N N 0.0061 0.0033 'International Tables Vol C Tables 4.2.6.8 and 6.1.1.4'
S S 0.1246 0.1234 'International Tables Vol C Tables 4.2.6.8 and 6.1.1.4'

loop_
_geom_angle_atom_site_label_1
_geom_angle_atom_site_label_2
_geom_angle_atom_site_label_3
_geom_angle_site_symmetry_1
_geom_angle_site_symmetry_3
_geom_angle
_geom_angle_publ_flag
C7 S1 C6 . . 88.59(10) ?
C1 N1 N2 . . 105.85(18) ?
C8 N2 N1 . . 111.39(18) ?
C8 N2 H2 . . 132.7 ?
N1 N2 H2 . . 115.8 ?
C6 N3 C5 . . 110.62(18) ?
C6 N4 H6 . . 121.6 ?
C6 N4 H5 . . 117.1 ?
H6 N4 H5 . . 121.2 ?
N1 C1 C2 . . 111.8(2) ?
N1 C1 H1 . . 124.1 ?
C2 C1 H1 . . 124.1 ?
C8 C2 C3 . . 120.5(2) ?
C8 C2 C1 . . 103.94(19) ?
C3 C2 C1 . . 135.5(2) ?
C4 C3 C2 . . 119.2(2) ?
C4 C3 H3 . . 120.4 ?
C2 C3 H3 . . 120.4 ?
C3 C4 C5 . . 120.3(2) ?
C3 C4 H4 . . 119.9 ?
C5 C4 H4 . . 119.9 ?
N3 C5 C7 . . 115.03(19) ?
N3 C5 C4 . . 123.89(19) ?
C7 C5 C4 . . 121.1(2) ?
N3 C6 N4 . . 124.3(2) ?
N3 C6 S1 . . 115.53(17) ?
N4 C6 S1 . . 120.12(16) ?
C5 C7 C8 . . 118.54(19) ?
C5 C7 S1 . . 110.22(16) ?
C8 C7 S1 . . 131.23(16) ?
N2 C8 C7 . . 132.6(2) ?
N2 C8 C2 . . 107.05(19) ?
C7 C8 C2 . . 120.32(19) ?

loop_
_geom_bond_atom_site_label_1
_geom_bond_atom_site_label_2
_geom_bond_site_symmetry_2
_geom_bond_distance
_geom_bond_publ_flag
S1 C7 . 1.734(2) ?
S1 C6 . 1.760(2) ?
N1 C1 . 1.319(3) ?
N1 N2 . 1.370(3) ?
N2 C8 . 1.354(3) ?
N2 H2 . 0.9500 ?
N3 C6 . 1.307(3) ?
N3 C5 . 1.391(3) ?
N4 C6 . 1.343(3) ?
N4 H6 . 0.9529 ?
N4 H5 . 0.9822 ?
C1 C2 . 1.418(3) ?
C1 H1 . 0.9300 ?
C2 C8 . 1.405(3) ?
C2 C3 . 1.411(3) ?
C3 C4 . 1.371(3) ?
C3 H3 . 0.9300 ?
C4 C5 . 1.419(3) ?
C4 H4 . 0.9300 ?
C5 C7 . 1.392(3) ?
C7 C8 . 1.400(3) ?

loop_
_geom_hbond_atom_site_label_D
_geom_hbond_atom_site_label_H
_geom_hbond_atom_site_label_A
_geom_hbond_site_symmetry_A
_geom_hbond_distance_DH
_geom_hbond_distance_HA
_geom_hbond_distance_DA
_geom_hbond_angle_DHA
_geom_hbond_publ_flag
N2 H2 N3 4_565 0.95 1.92 2.864(3) 170 yes
N4 H5 N1 4_666 0.98 2.19 3.123(3) 158 yes
N4 H6 N1 2_756 0.95 2.09 3.019(3) 164 yes

loop_
_cod_related_entry_id
_cod_related_entry_database
_cod_related_entry_code
1 ChemSpider 24742117
